data_1570236
loop_
_publ_author_name
'Midya, Suparnak'
'Hari, Durga Prasad'

_publ_section_title
;
 A highly diastereoselective strain-release Doyle-Kirmse reaction: access
 to functionalized difluoro(methylene)cyclopropanes.
;
_journal_issue 46
_journal_name_full 'Chemical science'
_journal_page_first 13560
_journal_page_last 13567
_journal_paper_doi 10.1039/d3sc04749k
_journal_volume 14
_journal_year 2023
_chemical_formula_moiety 'C20 H18 F2 O2 Se'
_chemical_formula_sum 'C20 H18 F2 O2 Se'
_chemical_formula_weight 407.30
_space_group_crystal_system monoclinic
_space_group_IT_number 14
_space_group_name_Hall '-P 2yn'
_space_group_name_H-M_alt 'P 1 21/n 1'
_atom_sites_solution_hydrogens geom
_atom_sites_solution_primary dual
_atom_sites_solution_secondary difmap
_audit_creation_method SHELXL-2018/3
_audit_update_record
;
2023-03-22 deposited with the CCDC.	2023-10-31 downloaded from the CCDC.
;
_cell_angle_alpha 90
_cell_angle_beta 92.134(4)
_cell_angle_gamma 90
_cell_formula_units_Z 4
_cell_length_a 10.8764(10)
_cell_length_b 12.9635(12)
_cell_length_c 12.9906(12)
_cell_measurement_reflns_used 9694
_cell_measurement_temperature 113(2)
_cell_measurement_theta_max 29.58
_cell_measurement_theta_min 2.94
_cell_volume 1830.4(3)
_computing_cell_refinement 'Bruker SAINT'
_computing_data_collection 'Bruker APEX2'
_computing_data_reduction 'Bruker SAINT'
_computing_molecular_graphics 'Ortep for Windows (Farrugia, 2012)'
_computing_publication_material 'WinGX publication routines (Farrugia, 2012)'
_computing_structure_refinement 'SHELXL-2018/3 (Sheldrick, 2018)'
_computing_structure_solution 'SHELXT 2018/2 (Sheldrick, 2018)'
_diffrn_ambient_temperature 113(2)
_diffrn_measured_fraction_theta_full 0.998
_diffrn_measured_fraction_theta_max 0.998
_diffrn_measurement_device_type 'Bruker APEX-II CCD'
_diffrn_measurement_method '\f and \w scans'
_diffrn_radiation_type MoK\a
_diffrn_radiation_wavelength 0.71073
_diffrn_reflns_av_R_equivalents 0.0359
_diffrn_reflns_av_unetI/netI 0.0131
_diffrn_reflns_Laue_measured_fraction_full 0.998
_diffrn_reflns_Laue_measured_fraction_max 0.998
_diffrn_reflns_limit_h_max 15
_diffrn_reflns_limit_h_min -15
_diffrn_reflns_limit_k_max 17
_diffrn_reflns_limit_k_min -17
_diffrn_reflns_limit_l_max 18
_diffrn_reflns_limit_l_min -18
_diffrn_reflns_number 92660
_diffrn_reflns_point_group_measured_fraction_full 0.998
_diffrn_reflns_point_group_measured_fraction_max 0.998
_diffrn_reflns_theta_full 25.242
_diffrn_reflns_theta_max 29.590
_diffrn_reflns_theta_min 3.143
_exptl_absorpt_coefficient_mu 2.080
_exptl_absorpt_correction_T_max 0.7459
_exptl_absorpt_correction_T_min 0.6517
_exptl_absorpt_correction_type multi-scan
_exptl_absorpt_process_details SADABS-2016/2
_exptl_crystal_colour yellow
_exptl_crystal_density_diffrn 1.478
_exptl_crystal_density_method 'not measured'
_exptl_crystal_description plate
_exptl_crystal_F_000 824
_exptl_crystal_size_max 0.380
_exptl_crystal_size_mid 0.230
_exptl_crystal_size_min 0.070
_refine_diff_density_max 0.966
_refine_diff_density_min -0.668
_refine_diff_density_rms 0.058
_refine_ls_extinction_method none
_refine_ls_goodness_of_fit_ref 1.044
_refine_ls_hydrogen_treatment constr
_refine_ls_matrix_type full
_refine_ls_number_parameters 228
_refine_ls_number_reflns 5120
_refine_ls_number_restraints 0
_refine_ls_restrained_S_all 1.044
_refine_ls_R_factor_all 0.0296
_refine_ls_R_factor_gt 0.0270
_refine_ls_shift/su_max 0.003
_refine_ls_shift/su_mean 0.000
_refine_ls_structure_factor_coef Fsqd
_refine_ls_weighting_details 'w=1/[\s^2^(Fo^2^)+(0.0272P)^2^+1.6095P] where P=(Fo^2^+2Fc^2^)/3'
_refine_ls_weighting_scheme calc
_refine_ls_wR_factor_gt 0.0662
_refine_ls_wR_factor_ref 0.0674
_reflns_Friedel_coverage 0.000
_reflns_number_gt 4759
_reflns_number_total 5120
_reflns_threshold_expression 'I > 2\s(I)'
_cod_data_source_file d3sc04749k2.cif
_cod_data_source_block reduced1
_cod_depositor_comments 'Adding full bibliography for 1570235--1570236.cif.'
_cod_original_sg_symbol_H-M 'P 21/n'
_cod_database_code 1570236
_shelx_shelxl_version_number 2018/3
_shelx_space_group_comment
; 
The symmetry employed for this shelxl refinement is uniquely defined 
by the following loop, which should always be used as a source of 
symmetry information in preference to the above space-group names. 
They are only intended as comments. 
;
_shelx_estimated_absorpt_t_min 0.505
_shelx_estimated_absorpt_t_max 0.868

loop_
_space_group_symop_operation_xyz
'x, y, z'
'-x+1/2, y+1/2, -z+1/2'
'-x, -y, -z'
'x-1/2, -y-1/2, z-1/2'

loop_
_atom_site_label
_atom_site_type_symbol
_atom_site_fract_x
_atom_site_fract_y
_atom_site_fract_z
_atom_site_U_iso_or_equiv
_atom_site_adp_type
_atom_site_occupancy
_atom_site_site_symmetry_order
_atom_site_calc_flag
_atom_site_refinement_flags_posn
_atom_site_refinement_flags_adp
_atom_site_refinement_flags_occupancy
_atom_site_disorder_assembly
_atom_site_disorder_group
Se1 Se 0.60687(2) 0.79007(2) 0.43188(2) 0.02218(5) Uani 1 1 d . . . . .
C1 C 0.47997(14) 0.52814(12) 0.64994(11) 0.0218(3) Uani 1 1 d . . . . .
C2 C 0.36615(15) 0.57145(13) 0.66917(13) 0.0265(3) Uani 1 1 d . . . . .
C3 C 0.29421(17) 0.52039(14) 0.73998(15) 0.0342(4) Uani 1 1 d . . . . .
H3 H 0.215986 0.547659 0.755551 0.041 Uiso 1 1 calc R U . . .
C4 C 0.33493(18) 0.43096(14) 0.78769(14) 0.0352(4) Uani 1 1 d . . . . .
H4 H 0.284410 0.397042 0.835261 0.042 Uiso 1 1 calc R U . . .
C5 C 0.44887(17) 0.39046(13) 0.76663(13) 0.0304(3) Uani 1 1 d . . . . .
H5 H 0.475944 0.328877 0.799999 0.036 Uiso 1 1 calc R U . . .
C6 C 0.52467(15) 0.43895(12) 0.69690(12) 0.0240(3) Uani 1 1 d . . . . .
C7 C 0.63033(12) 0.64761(11) 0.59758(11) 0.0182(2) Uani 1 1 d . . . . .
C8 C 0.69991(13) 0.67871(11) 0.50389(11) 0.0203(3) Uani 1 1 d . . . . .
H8 H 0.703029 0.617935 0.456655 0.024 Uiso 1 1 calc R U . . .
C9 C 0.82976(14) 0.70952(12) 0.53354(12) 0.0228(3) Uani 1 1 d . . . . .
H9 H 0.839767 0.771017 0.579562 0.027 Uiso 1 1 calc R U . . .
C10 C 0.92981(15) 0.69151(14) 0.45866(14) 0.0283(3) Uani 1 1 d . . . . .
C11 C 0.92399(14) 0.62534(13) 0.54805(14) 0.0279(3) Uani 1 1 d . . . . .
C12 C 0.32048(18) 0.66849(15) 0.61717(17) 0.0382(4) Uani 1 1 d . . . . .
H12A H 0.301971 0.720155 0.669443 0.057 Uiso 1 1 calc R U . . .
H12B H 0.245759 0.653276 0.575440 0.057 Uiso 1 1 calc R U . . .
H12C H 0.383948 0.695305 0.572716 0.057 Uiso 1 1 calc R U . . .
C13 C 0.64823(16) 0.39486(14) 0.67332(14) 0.0320(4) Uani 1 1 d . . . . .
H13A H 0.648165 0.373754 0.600879 0.048 Uiso 1 1 calc R U . . .
H13B H 0.665208 0.334833 0.717446 0.048 Uiso 1 1 calc R U . . .
H13C H 0.711914 0.447242 0.686253 0.048 Uiso 1 1 calc R U . . .
C14 C 0.63222(14) 0.89854(12) 0.53058(12) 0.0227(3) Uani 1 1 d . . . . .
C15 C 0.73392(16) 0.96344(13) 0.52515(13) 0.0292(3) Uani 1 1 d . . . . .
H15 H 0.793944 0.951457 0.475222 0.035 Uiso 1 1 calc R U . . .
C16 C 0.74708(18) 1.04597(14) 0.59333(15) 0.0356(4) Uani 1 1 d . . . . .
H16 H 0.816439 1.090226 0.590044 0.043 Uiso 1 1 calc R U . . .
C17 C 0.65951(18) 1.06372(14) 0.66578(14) 0.0339(4) Uani 1 1 d . . . . .
H17 H 0.668211 1.120845 0.711269 0.041 Uiso 1 1 calc R U . . .
C18 C 0.55935(16) 0.99866(14) 0.67229(13) 0.0307(3) Uani 1 1 d . . . . .
H18 H 0.500312 1.010291 0.723113 0.037 Uiso 1 1 calc R U . . .
C19 C 0.54508(15) 0.91636(13) 0.60455(12) 0.0258(3) Uani 1 1 d . . . . .
H19 H 0.475815 0.872103 0.608613 0.031 Uiso 1 1 calc R U . . .
C20 C 0.98407(19) 0.71933(18) 0.37472(15) 0.0403(4) Uani 1 1 d . . . . .
H20A H 1.056141 0.684450 0.354603 0.048 Uiso 1 1 calc R U . . .
H20B H 0.951351 0.774386 0.333950 0.048 Uiso 1 1 calc R U . . .
F1 F 1.00944(9) 0.63227(9) 0.62614(9) 0.0379(3) Uani 1 1 d . . . . .
F2 F 0.88661(9) 0.52602(8) 0.54066(10) 0.0367(2) Uani 1 1 d . . . . .
O1 O 0.55008(10) 0.57170(9) 0.57179(8) 0.0241(2) Uani 1 1 d . . . . .
O2 O 0.64285(10) 0.68374(9) 0.68223(8) 0.0231(2) Uani 1 1 d . . . . .

loop_
_atom_site_aniso_label
_atom_site_aniso_U_11
_atom_site_aniso_U_22
_atom_site_aniso_U_33
_atom_site_aniso_U_23
_atom_site_aniso_U_13
_atom_site_aniso_U_12
Se1 0.02661(8) 0.02066(8) 0.01897(8) 0.00169(5) -0.00320(5) 0.00006(5)
C1 0.0245(7) 0.0234(7) 0.0179(6) -0.0052(5) 0.0049(5) -0.0080(5)
C2 0.0262(7) 0.0247(7) 0.0289(8) -0.0064(6) 0.0055(6) -0.0049(6)
C3 0.0308(8) 0.0323(9) 0.0406(9) -0.0109(7) 0.0167(7) -0.0083(7)
C4 0.0440(10) 0.0312(8) 0.0318(8) -0.0065(7) 0.0182(7) -0.0148(8)
C5 0.0429(9) 0.0245(7) 0.0240(7) -0.0020(6) 0.0038(7) -0.0094(7)
C6 0.0279(7) 0.0239(7) 0.0205(7) -0.0061(5) 0.0027(5) -0.0055(6)
C7 0.0161(6) 0.0175(6) 0.0209(6) 0.0015(5) 0.0004(5) 0.0013(5)
C8 0.0200(6) 0.0201(6) 0.0209(6) 0.0006(5) 0.0025(5) 0.0003(5)
C9 0.0205(6) 0.0228(7) 0.0251(7) 0.0006(5) 0.0014(5) -0.0013(5)
C10 0.0223(7) 0.0315(8) 0.0314(8) 0.0018(6) 0.0046(6) -0.0030(6)
C11 0.0195(7) 0.0289(8) 0.0354(8) 0.0037(6) 0.0034(6) 0.0002(6)
C12 0.0331(9) 0.0342(9) 0.0475(11) -0.0003(8) 0.0045(8) 0.0034(7)
C13 0.0294(8) 0.0307(8) 0.0360(9) -0.0063(7) 0.0011(7) -0.0008(7)
C14 0.0258(7) 0.0198(6) 0.0219(7) 0.0031(5) -0.0052(5) 0.0001(5)
C15 0.0321(8) 0.0273(8) 0.0281(8) 0.0048(6) -0.0012(6) -0.0050(6)
C16 0.0383(9) 0.0279(8) 0.0399(9) 0.0028(7) -0.0095(7) -0.0095(7)
C17 0.0420(10) 0.0249(8) 0.0337(9) -0.0048(7) -0.0147(7) 0.0043(7)
C18 0.0320(8) 0.0310(8) 0.0284(8) -0.0039(6) -0.0065(6) 0.0087(7)
C19 0.0241(7) 0.0252(7) 0.0279(7) 0.0000(6) -0.0035(6) 0.0023(6)
C20 0.0347(9) 0.0540(12) 0.0329(9) 0.0059(8) 0.0100(7) -0.0056(8)
F1 0.0233(5) 0.0485(7) 0.0417(6) 0.0141(5) -0.0029(4) 0.0001(4)
F2 0.0268(5) 0.0271(5) 0.0569(7) 0.0064(5) 0.0101(5) 0.0019(4)
O1 0.0280(5) 0.0266(5) 0.0181(5) -0.0042(4) 0.0061(4) -0.0095(4)
O2 0.0242(5) 0.0244(5) 0.0207(5) -0.0012(4) -0.0012(4) -0.0042(4)

loop_
_atom_type_symbol
_atom_type_description
_atom_type_scat_dispersion_real
_atom_type_scat_dispersion_imag
_atom_type_scat_source
C C 0.0033 0.0016 'International Tables Vol C Tables 4.2.6.8 and 6.1.1.4'
H H 0.0000 0.0000 'International Tables Vol C Tables 4.2.6.8 and 6.1.1.4'
O O 0.0106 0.0060 'International Tables Vol C Tables 4.2.6.8 and 6.1.1.4'
F F 0.0171 0.0103 'International Tables Vol C Tables 4.2.6.8 and 6.1.1.4'
Se Se -0.0929 2.2259 'International Tables Vol C Tables 4.2.6.8 and 6.1.1.4'

loop_
_geom_angle_atom_site_label_1
_geom_angle_atom_site_label_2
_geom_angle_atom_site_label_3
_geom_angle
_geom_angle_site_symmetry_1
_geom_angle_site_symmetry_3
_geom_angle_publ_flag
C14 Se1 C8 99.25(6) . . ?
C6 C1 C2 123.88(14) . . ?
C6 C1 O1 117.41(13) . . ?
C2 C1 O1 118.47(14) . . ?
C1 C2 C3 116.84(16) . . ?
C1 C2 C12 122.58(15) . . ?
C3 C2 C12 120.58(16) . . ?
C4 C3 C2 121.05(17) . . ?
C4 C3 H3 119.5 . . ?
C2 C3 H3 119.5 . . ?
C3 C4 C5 120.35(16) . . ?
C3 C4 H4 119.8 . . ?
C5 C4 H4 119.8 . . ?
C4 C5 C6 120.83(17) . . ?
C4 C5 H5 119.6 . . ?
C6 C5 H5 119.6 . . ?
C1 C6 C5 117.05(15) . . ?
C1 C6 C13 121.94(14) . . ?
C5 C6 C13 121.00(16) . . ?
O2 C7 O1 124.28(13) . . ?
O2 C7 C8 126.26(13) . . ?
O1 C7 C8 109.46(12) . . ?
C9 C8 C7 110.98(12) . . ?
C9 C8 Se1 112.73(10) . . ?
C7 C8 Se1 108.23(9) . . ?
C9 C8 H8 108.3 . . ?
C7 C8 H8 108.3 . . ?
Se1 C8 H8 108.3 . . ?
C8 C9 C11 117.93(13) . . ?
C8 C9 C10 119.21(14) . . ?
C11 C9 C10 57.49(11) . . ?
C8 C9 H9 116.4 . . ?
C11 C9 H9 116.4 . . ?
C10 C9 H9 116.4 . . ?
C20 C10 C11 149.99(18) . . ?
C20 C10 C9 148.73(18) . . ?
C11 C10 C9 61.24(11) . . ?
F2 C11 F1 108.22(14) . . ?
F2 C11 C10 121.96(16) . . ?
F1 C11 C10 120.86(14) . . ?
F2 C11 C9 118.70(13) . . ?
F1 C11 C9 119.44(15) . . ?
C10 C11 C9 61.27(11) . . ?
C2 C12 H12A 109.5 . . ?
C2 C12 H12B 109.5 . . ?
H12A C12 H12B 109.5 . . ?
C2 C12 H12C 109.5 . . ?
H12A C12 H12C 109.5 . . ?
H12B C12 H12C 109.5 . . ?
C6 C13 H13A 109.5 . . ?
C6 C13 H13B 109.5 . . ?
H13A C13 H13B 109.5 . . ?
C6 C13 H13C 109.5 . . ?
H13A C13 H13C 109.5 . . ?
H13B C13 H13C 109.5 . . ?
C15 C14 C19 119.75(15) . . ?
C15 C14 Se1 120.25(12) . . ?
C19 C14 Se1 119.90(12) . . ?
C16 C15 C14 119.63(17) . . ?
C16 C15 H15 120.2 . . ?
C14 C15 H15 120.2 . . ?
C17 C16 C15 120.23(17) . . ?
C17 C16 H16 119.9 . . ?
C15 C16 H16 119.9 . . ?
C18 C17 C16 120.28(16) . . ?
C18 C17 H17 119.9 . . ?
C16 C17 H17 119.9 . . ?
C17 C18 C19 119.98(17) . . ?
C17 C18 H18 120.0 . . ?
C19 C18 H18 120.0 . . ?
C18 C19 C14 120.11(16) . . ?
C18 C19 H19 119.9 . . ?
C14 C19 H19 119.9 . . ?
C10 C20 H20A 120.0 . . ?
C10 C20 H20B 120.0 . . ?
H20A C20 H20B 120.0 . . ?
C7 O1 C1 118.38(11) . . ?

loop_
_geom_bond_atom_site_label_1
_geom_bond_atom_site_label_2
_geom_bond_distance
_geom_bond_site_symmetry_2
_geom_bond_publ_flag
Se1 C14 1.9159(15) . ?
Se1 C8 1.9780(15) . ?
C1 C6 1.387(2) . ?
C1 C2 1.390(2) . ?
C1 O1 1.4102(17) . ?
C2 C3 1.396(2) . ?
C2 C12 1.504(3) . ?
C3 C4 1.380(3) . ?
C3 H3 0.9500 . ?
C4 C5 1.383(3) . ?
C4 H4 0.9500 . ?
C5 C6 1.397(2) . ?
C5 H5 0.9500 . ?
C6 C13 1.502(2) . ?
C7 O2 1.1983(18) . ?
C7 O1 1.3494(17) . ?
C7 C8 1.512(2) . ?
C8 C9 1.504(2) . ?
C8 H8 1.0000 . ?
C9 C11 1.504(2) . ?
C9 C10 1.505(2) . ?
C9 H9 1.0000 . ?
C10 C20 1.310(2) . ?
C10 C11 1.447(2) . ?
C11 F2 1.352(2) . ?
C11 F1 1.353(2) . ?
C12 H12A 0.9800 . ?
C12 H12B 0.9800 . ?
C12 H12C 0.9800 . ?
C13 H13A 0.9800 . ?
C13 H13B 0.9800 . ?
C13 H13C 0.9800 . ?
C14 C15 1.394(2) . ?
C14 C19 1.394(2) . ?
C15 C16 1.393(3) . ?
C15 H15 0.9500 . ?
C16 C17 1.383(3) . ?
C16 H16 0.9500 . ?
C17 C18 1.383(3) . ?
C17 H17 0.9500 . ?
C18 C19 1.388(2) . ?
C18 H18 0.9500 . ?
C19 H19 0.9500 . ?
C20 H20A 0.9500 . ?
C20 H20B 0.9500 . ?

loop_
_geom_torsion_atom_site_label_1
_geom_torsion_atom_site_label_2
_geom_torsion_atom_site_label_3
_geom_torsion_atom_site_label_4
_geom_torsion
_geom_torsion_site_symmetry_1
_geom_torsion_site_symmetry_2
_geom_torsion_site_symmetry_3
_geom_torsion_site_symmetry_4
_geom_torsion_publ_flag
C6 C1 C2 C3 -0.2(2) . . . . ?
O1 C1 C2 C3 173.98(14) . . . . ?
C6 C1 C2 C12 179.81(16) . . . . ?
O1 C1 C2 C12 -6.0(2) . . . . ?
C1 C2 C3 C4 -0.3(3) . . . . ?
C12 C2 C3 C4 179.62(17) . . . . ?
C2 C3 C4 C5 0.5(3) . . . . ?
C3 C4 C5 C6 -0.1(3) . . . . ?
C2 C1 C6 C5 0.6(2) . . . . ?
O1 C1 C6 C5 -173.64(13) . . . . ?
C2 C1 C6 C13 179.79(15) . . . . ?
O1 C1 C6 C13 5.5(2) . . . . ?
C4 C5 C6 C1 -0.5(2) . . . . ?
C4 C5 C6 C13 -179.64(16) . . . . ?
O2 C7 C8 C9 34.0(2) . . . . ?
O1 C7 C8 C9 -146.08(12) . . . . ?
O2 C7 C8 Se1 -90.18(16) . . . . ?
O1 C7 C8 Se1 89.74(12) . . . . ?
C7 C8 C9 C11 82.83(17) . . . . ?
Se1 C8 C9 C11 -155.58(12) . . . . ?
C7 C8 C9 C10 149.23(14) . . . . ?
Se1 C8 C9 C10 -89.18(15) . . . . ?
C8 C9 C10 C20 76.0(4) . . . . ?
C11 C9 C10 C20 -177.7(4) . . . . ?
C8 C9 C10 C11 -106.26(16) . . . . ?
C20 C10 C11 F2 -74.7(4) . . . . ?
C9 C10 C11 F2 107.66(16) . . . . ?
C20 C10 C11 F1 68.6(4) . . . . ?
C9 C10 C11 F1 -108.99(18) . . . . ?
C20 C10 C11 C9 177.6(4) . . . . ?
C8 C9 C11 F2 -4.3(2) . . . . ?
C10 C9 C11 F2 -112.84(18) . . . . ?
C8 C9 C11 F1 -140.26(14) . . . . ?
C10 C9 C11 F1 111.24(17) . . . . ?
C8 C9 C11 C10 108.50(16) . . . . ?
C19 C14 C15 C16 -0.4(2) . . . . ?
Se1 C14 C15 C16 175.94(13) . . . . ?
C14 C15 C16 C17 -0.2(3) . . . . ?
C15 C16 C17 C18 1.1(3) . . . . ?
C16 C17 C18 C19 -1.3(3) . . . . ?
C17 C18 C19 C14 0.6(2) . . . . ?
C15 C14 C19 C18 0.2(2) . . . . ?
Se1 C14 C19 C18 -176.15(12) . . . . ?
O2 C7 O1 C1 -3.1(2) . . . . ?
C8 C7 O1 C1 176.99(12) . . . . ?
C6 C1 O1 C7 -94.93(16) . . . . ?
C2 C1 O1 C7 90.47(17) . . . . ?
